data_4000595
_publ_section_title
;
Evidence and characterization of a new decamolybdocobaltate cobalt salt,
an efficient precursor for hydrotreating catalyst preparation
;
_journal_name_full 'Chemistry of Materials'
_journal_paper_doi 10.1021/cm050377+
_journal_year 2005
_chemical_formula_sum 'C24 H24 Bi Br3 S6'
_chemical_formula_weight 953.50
_space_group_IT_number 2
_symmetry_cell_setting triclinic
_symmetry_space_group_name_Hall '-P 1'
_symmetry_space_group_name_H-M 'P -1'
_cell_angle_alpha 108.0052(5)
_cell_angle_beta 99.8834(5)
_cell_angle_gamma 97.6791(5)
_cell_formula_units_Z 2
_cell_length_a 8.00120(10)
_cell_length_b 14.1769(2)
_cell_length_c 14.1819(2)
_cell_measurement_temperature 293(2)
_cell_volume 1476.98(3)
_diffrn_ambient_temperature 293(2)
_exptl_crystal_density_diffrn 2.144
_cod_depositor_comments
;
The following automatic conversions were performed:
'_symmetry_cell_setting' value 'Triclinic' changed to 'triclinic'
according to '/home/saulius/struct/CIF-dictionaries/cif_core.dic'
dictionary named 'cif_core.dic' version 2.4.1 from 2010-06-29.

Automatic conversion script
Id: cif_fix_enum 1527 2010-12-29 10:47:43Z saulius 
;
_cod_database_code 4000595

loop_
_symmetry_equiv_pos_as_xyz
'x, y, z'
'-x, -y, -z'

loop_
_atom_site_label
_atom_site_type_symbol
_atom_site_fract_x
_atom_site_fract_y
_atom_site_fract_z
_atom_site_U_iso_or_equiv
_atom_site_adp_type
_atom_site_occupancy
_atom_site_symmetry_multiplicity
_atom_site_calc_flag
_atom_site_refinement_flags
_atom_site_disorder_assembly
_atom_site_disorder_group
Bi Bi 0.75141(2) -0.417020(14) 0.009620(14) 0.03703(8) Uani 1 1 d . . .
Br1 Br 0.54267(8) -0.60043(5) -0.12346(5) 0.05621(17) Uani 1 1 d . . .
Br2 Br 0.58209(9) -0.33168(6) -0.10535(5) 0.06287(18) Uani 1 1 d . . .
Br3 Br 1.01759(9) -0.41810(5) -0.08639(6) 0.05735(17) Uani 1 1 d . . .
S1 S 0.95610(19) -0.33867(11) 0.25101(11) 0.0445(3) Uani 1 1 d . . .
S2 S 0.95522(19) -0.20372(11) 0.12274(11) 0.0458(3) Uani 1 1 d . . .
S3 S 0.7592(3) 0.31480(13) 0.31437(16) 0.0665(5) Uani 1 1 d . . .
S4 S 0.6661(3) 0.39300(14) 0.52073(16) 0.0721(5) Uani 1 1 d . . .
S5 S 0.6091(2) 0.03585(14) 0.83750(12) 0.0586(4) Uani 1 1 d . . .
S6 S 0.7305(3) -0.16200(13) 0.76531(12) 0.0574(4) Uani 1 1 d . . .
C1 C 0.8016(6) -0.0938(4) 0.4293(4) 0.0339(10) Uani 1 1 d . . .
C2 C 0.8434(7) -0.1890(4) 0.3918(4) 0.0365(11) Uani 1 1 d . . .
H2 H 0.8397 -0.2316 0.4302 0.044 Uiso 1 1 calc R . .
C3 C 0.8904(6) -0.2220(4) 0.2987(4) 0.0355(10) Uani 1 1 d . . .
C4 C 0.8920(7) -0.1584(4) 0.2397(4) 0.0371(11) Uani 1 1 d . . .
C5 C 0.8526(7) -0.0652(4) 0.2760(4) 0.0393(11) Uani 1 1 d . . .
H5 H 0.8557 -0.0235 0.2367 0.047 Uiso 1 1 calc R . .
C6 C 0.8072(6) -0.0291(4) 0.3713(4) 0.0332(10) Uani 1 1 d . . .
C7 C 0.7699(6) 0.0716(4) 0.4099(4) 0.0369(11) Uani 1 1 d . . .
C8 C 0.7804(8) 0.1370(4) 0.3534(5) 0.0451(12) Uani 1 1 d . . .
H8 H 0.8103 0.1143 0.2908 0.054 Uiso 1 1 calc R . .
C9 C 0.7481(7) 0.2330(4) 0.3869(5) 0.0447(12) Uani 1 1 d . . .
C10 C 0.7029(7) 0.2679(4) 0.4819(5) 0.0455(13) Uani 1 1 d . . .
C11 C 0.6893(7) 0.2034(4) 0.5377(4) 0.0429(12) Uani 1 1 d . . .
H11 H 0.6567 0.2261 0.5995 0.051 Uiso 1 1 calc R . .
C12 C 0.7231(6) 0.1046(4) 0.5045(4) 0.0362(11) Uani 1 1 d . . .
C13 C 0.7145(6) 0.0377(4) 0.5644(4) 0.0349(10) Uani 1 1 d . . .
C14 C 0.6690(7) 0.0665(4) 0.6593(4) 0.0395(11) Uani 1 1 d . . .
H14 H 0.6374 0.1289 0.6828 0.047 Uiso 1 1 calc R . .
C15 C 0.6695(7) 0.0054(4) 0.7190(4) 0.0422(12) Uani 1 1 d . . .
C16 C 0.7192(7) -0.0898(4) 0.6840(4) 0.0414(12) Uani 1 1 d . . .
C17 C 0.7579(7) -0.1200(4) 0.5903(4) 0.0396(11) Uani 1 1 d . . .
H17 H 0.7856 -0.1835 0.5662 0.047 Uiso 1 1 calc R . .
C18 C 0.7574(6) -0.0585(4) 0.5285(4) 0.0345(10) Uani 1 1 d . . .
C19 C 0.8733(11) -0.4136(5) 0.3194(6) 0.0655(18) Uani 1 1 d . . .
H19A H 0.9042 -0.4788 0.2976 0.098 Uiso 1 1 calc R . .
H19B H 0.7495 -0.4218 0.3065 0.098 Uiso 1 1 calc R . .
H19C H 0.9216 -0.3805 0.3910 0.098 Uiso 1 1 calc R . .
C20 C 0.9035(11) -0.1167(6) 0.0591(5) 0.0662(19) Uani 1 1 d . . .
H20A H 0.9343 -0.1364 -0.0057 0.099 Uiso 1 1 calc R . .
H20B H 0.9669 -0.0498 0.0998 0.099 Uiso 1 1 calc R . .
H20C H 0.7816 -0.1172 0.0492 0.099 Uiso 1 1 calc R . .
C21 C 0.7655(11) 0.2317(6) 0.1932(6) 0.069(2) Uani 1 1 d . . .
H21A H 0.7724 0.2691 0.1474 0.104 Uiso 1 1 calc R . .
H21B H 0.6625 0.1799 0.1673 0.104 Uiso 1 1 calc R . .
H21C H 0.8651 0.2012 0.1993 0.104 Uiso 1 1 calc R . .
C22 C 0.6030(14) 0.4078(7) 0.6368(8) 0.092(3) Uani 1 1 d . . .
H22A H 0.5808 0.4747 0.6638 0.137 Uiso 1 1 calc R . .
H22B H 0.6941 0.3980 0.6844 0.137 Uiso 1 1 calc R . .
H22C H 0.4999 0.3588 0.6255 0.137 Uiso 1 1 calc R . .
C23 C 0.5780(10) 0.1615(6) 0.8630(6) 0.0651(18) Uani 1 1 d . . .
H23A H 0.5444 0.1843 0.9268 0.098 Uiso 1 1 calc R . .
H23B H 0.4888 0.1641 0.8096 0.098 Uiso 1 1 calc R . .
H23C H 0.6840 0.2044 0.8664 0.098 Uiso 1 1 calc R . .
C24 C 0.7622(11) -0.2804(6) 0.6868(6) 0.0678(19) Uani 1 1 d . . .
H24A H 0.7699 -0.3255 0.7250 0.102 Uiso 1 1 calc R . .
H24B H 0.8674 -0.2701 0.6641 0.102 Uiso 1 1 calc R . .
H24C H 0.6664 -0.3092 0.6289 0.102 Uiso 1 1 calc R . .

loop_
_atom_site_aniso_label
_atom_site_aniso_U_11
_atom_site_aniso_U_22
_atom_site_aniso_U_33
_atom_site_aniso_U_23
_atom_site_aniso_U_13
_atom_site_aniso_U_12
Bi 0.03711(11) 0.03967(12) 0.03329(11) 0.01201(8) 0.00835(8) 0.00468(8)
Br1 0.0576(3) 0.0496(3) 0.0470(3) -0.0018(3) 0.0175(3) -0.0015(3)
Br2 0.0675(4) 0.0752(5) 0.0568(4) 0.0360(3) 0.0088(3) 0.0247(3)
Br3 0.0636(4) 0.0545(4) 0.0694(4) 0.0271(3) 0.0380(3) 0.0192(3)
S1 0.0518(8) 0.0419(7) 0.0376(7) 0.0105(6) 0.0059(6) 0.0144(6)
S2 0.0515(8) 0.0448(7) 0.0358(7) 0.0084(6) 0.0141(6) -0.0012(6)
S3 0.0872(13) 0.0507(9) 0.0809(12) 0.0421(9) 0.0270(10) 0.0206(9)
S4 0.1007(14) 0.0455(9) 0.0768(12) 0.0220(9) 0.0237(11) 0.0291(9)
S5 0.0709(10) 0.0644(10) 0.0411(8) 0.0144(7) 0.0236(7) 0.0097(8)
S6 0.0831(11) 0.0599(10) 0.0425(8) 0.0295(7) 0.0225(8) 0.0184(8)
C1 0.032(2) 0.035(2) 0.031(2) 0.011(2) 0.0011(19) 0.0014(19)
C2 0.041(3) 0.037(3) 0.031(2) 0.014(2) 0.006(2) 0.006(2)
C3 0.038(2) 0.033(2) 0.032(2) 0.009(2) 0.005(2) 0.003(2)
C4 0.038(3) 0.039(3) 0.029(2) 0.010(2) 0.005(2) -0.001(2)
C5 0.045(3) 0.038(3) 0.035(3) 0.016(2) 0.006(2) 0.004(2)
C6 0.030(2) 0.033(2) 0.031(2) 0.010(2) 0.0007(18) -0.0023(18)
C7 0.036(2) 0.034(3) 0.037(3) 0.012(2) 0.003(2) -0.001(2)
C8 0.051(3) 0.042(3) 0.047(3) 0.020(2) 0.011(3) 0.012(2)
C9 0.047(3) 0.040(3) 0.050(3) 0.024(3) 0.007(2) 0.007(2)
C10 0.043(3) 0.040(3) 0.051(3) 0.016(3) 0.002(2) 0.008(2)
C11 0.046(3) 0.039(3) 0.040(3) 0.009(2) 0.007(2) 0.011(2)
C12 0.031(2) 0.035(3) 0.039(3) 0.012(2) 0.003(2) 0.0018(19)
C13 0.032(2) 0.037(3) 0.032(2) 0.013(2) 0.0013(19) 0.0005(19)
C14 0.038(3) 0.040(3) 0.038(3) 0.009(2) 0.010(2) 0.007(2)
C15 0.038(3) 0.046(3) 0.038(3) 0.010(2) 0.010(2) 0.001(2)
C16 0.042(3) 0.045(3) 0.038(3) 0.017(2) 0.010(2) 0.001(2)
C17 0.043(3) 0.040(3) 0.036(3) 0.015(2) 0.007(2) 0.006(2)
C18 0.035(2) 0.036(3) 0.029(2) 0.013(2) 0.0022(19) -0.0005(19)
C19 0.088(5) 0.051(4) 0.073(5) 0.031(3) 0.032(4) 0.025(4)
C20 0.096(5) 0.061(4) 0.046(4) 0.027(3) 0.023(4) 0.002(4)
C21 0.078(5) 0.082(5) 0.073(5) 0.055(4) 0.023(4) 0.024(4)
C22 0.110(7) 0.072(5) 0.099(7) 0.018(5) 0.044(6) 0.040(5)
C23 0.062(4) 0.069(4) 0.055(4) 0.005(3) 0.020(3) 0.013(3)
C24 0.091(5) 0.062(4) 0.066(4) 0.036(4) 0.025(4) 0.025(4)

loop_
_geom_bond_atom_site_label_1
_geom_bond_atom_site_label_2
_geom_bond_distance
_geom_bond_site_symmetry_2
_geom_bond_publ_flag
Bi Br2 2.6185(7) . ?
Bi Br3 2.7168(6) . ?
Bi Br1 2.7992(6) . ?
Bi S2 3.0269(14) . ?
Bi Br1 3.0688(6) 2_645 ?
Br1 Bi 3.0688(6) 2_645 ?
S1 C3 1.770(5) . ?
S1 C19 1.783(7) . ?
S2 C4 1.770(5) . ?
S2 C20 1.790(7) . ?
S3 C21 1.771(8) . ?
S3 C9 1.775(6) . ?
S4 C22 1.763(10) . ?
S4 C10 1.769(6) . ?
S5 C23 1.765(8) . ?
S5 C15 1.770(6) . ?
S6 C16 1.762(6) . ?
S6 C24 1.782(8) . ?
C1 C2 1.398(7) . ?
C1 C6 1.410(7) . ?
C1 C18 1.463(7) . ?
C2 C3 1.393(7) . ?
C3 C4 1.407(7) . ?
C4 C5 1.363(8) . ?
C5 C6 1.417(7) . ?
C6 C7 1.454(7) . ?
C7 C8 1.403(8) . ?
C7 C12 1.410(7) . ?
C8 C9 1.372(8) . ?
C9 C10 1.413(9) . ?
C10 C11 1.387(8) . ?
C11 C12 1.412(7) . ?
C12 C13 1.458(7) . ?
C13 C14 1.406(7) . ?
C13 C18 1.412(7) . ?
C14 C15 1.386(8) . ?
C15 C16 1.422(8) . ?
C16 C17 1.369(8) . ?
C17 C18 1.413(7) . ?
